data_4072176
loop_
_publ_author_name
'Mukhin, Sergey N.'
'Kabytaev, Kuanysh Z.'
'Zhigareva, Galina G.'
'Glukhov, Ivan V.'
'Starikova, Zoya A.'
'Bregadze, Vladimir I.'
'Beletskaya, Irina P.'

_publ_section_title
;
 Catalytic Amidation of 9-Iodo-m-carborane and 2-Iodo-p-carborane at a
 Boron Atom
;
_journal_issue 22
_journal_name_full Organometallics
_journal_page_first 5937
_journal_paper_doi 10.1021/om800635d
_journal_volume 27
_journal_year 2008
_chemical_formula_moiety 'C6 H17 B10 N O'
_chemical_formula_sum 'C6 H17 B10 N O'
_chemical_formula_weight 227.31
_chemical_name_systematic
; 
 ? 
;
_space_group_IT_number 29
_symmetry_cell_setting orthorhombic
_symmetry_space_group_name_Hall 'P 2c -2ac'
_symmetry_space_group_name_H-M 'P c a 21'
_atom_sites_solution_hydrogens mixed
_atom_sites_solution_primary direct
_atom_sites_solution_secondary difmap
_audit_creation_method SHELXL-97
_cell_angle_alpha 90.00
_cell_angle_beta 90.00
_cell_angle_gamma 90.00
_cell_formula_units_Z 8
_cell_length_a 16.7029(8)
_cell_length_b 7.4094(4)
_cell_length_c 19.8847(9)
_cell_measurement_reflns_used 785
_cell_measurement_temperature 100(2)
_cell_measurement_theta_max 30
_cell_measurement_theta_min 3
_cell_volume 2460.9(2)
_computing_cell_refinement 'Bruker SAINT'
_computing_data_collection 'Bruker APEX II'
_computing_data_reduction 'Bruker SAINT'
_computing_molecular_graphics 'Bruker SHELXTL'
_computing_publication_material 'Bruker SHELXTL'
_computing_structure_refinement 'SHELXL-97 (Sheldrick, 1997)'
_computing_structure_solution 'SHELXS-97 (Sheldrick, 1997)'
_diffrn_ambient_temperature 100(2)
_diffrn_measured_fraction_theta_full 0.993
_diffrn_measured_fraction_theta_max 0.993
_diffrn_measurement_device_type 'Bruker APEX II CCD area detector''
_diffrn_measurement_method 'omega scans'
_diffrn_radiation_monochromator graphite
_diffrn_radiation_source 'fine-focus sealed tube'
_diffrn_radiation_type MoK\a
_diffrn_radiation_wavelength 0.71073
_diffrn_reflns_av_R_equivalents 0.0243
_diffrn_reflns_av_sigmaI/netI 0.0128
_diffrn_reflns_limit_h_max 23
_diffrn_reflns_limit_h_min -23
_diffrn_reflns_limit_k_max 10
_diffrn_reflns_limit_k_min -10
_diffrn_reflns_limit_l_max 27
_diffrn_reflns_limit_l_min -27
_diffrn_reflns_number 30182
_diffrn_reflns_theta_full 30.00
_diffrn_reflns_theta_max 30.00
_diffrn_reflns_theta_min 2.05
_exptl_absorpt_coefficient_mu 0.064
_exptl_absorpt_correction_T_max 0.967
_exptl_absorpt_correction_T_min 0.940
_exptl_absorpt_correction_type multi-scan
_exptl_absorpt_process_details SADABS
_exptl_crystal_colour colourless
_exptl_crystal_density_diffrn 1.227
_exptl_crystal_density_method 'not measured'
_exptl_crystal_description plate
_exptl_crystal_F_000 944
_exptl_crystal_size_max 0.55
_exptl_crystal_size_mid 0.40
_exptl_crystal_size_min 0.20
_refine_diff_density_max 0.306
_refine_diff_density_min -0.284
_refine_diff_density_rms 0.055
_refine_ls_extinction_method none
_refine_ls_goodness_of_fit_ref 1.039
_refine_ls_hydrogen_treatment mixed
_refine_ls_matrix_type full
_refine_ls_number_parameters 409
_refine_ls_number_reflns 3664
_refine_ls_number_restraints 1
_refine_ls_restrained_S_all 1.039
_refine_ls_R_factor_all 0.0365
_refine_ls_R_factor_gt 0.0343
_refine_ls_shift/su_max 0.000
_refine_ls_shift/su_mean 0.000
_refine_ls_structure_factor_coef Fsqd
_refine_ls_weighting_details 'calc w=1/[\s^2^(Fo^2^)+(0.0510P)^2^+0.9750P] where P=(Fo^2^+2Fc^2^)/3'
_refine_ls_weighting_scheme calc
_refine_ls_wR_factor_gt 0.0935
_refine_ls_wR_factor_ref 0.0956
_reflns_number_gt 3494
_reflns_number_total 3664
_reflns_threshold_expression I>2\s(I)
_cod_data_source_file om800635d_si_003.cif
_cod_data_source_block 3
_cod_depositor_comments
;
The following automatic conversions were performed:

'_symmetry_cell_setting' value 'Orthorhombic' changed to
'orthorhombic' according to
/home/saulius/struct/CIF-dictionaries/cif_core.dic dictionary named
'cif_core.dic' version 2.4.1 from 2010-06-29.

Automatic conversion script
Id: cif_fix_values 1715 2011-07-08 13:25:40Z adriana 
;
_cod_database_code 4072176

loop_
_symmetry_equiv_pos_as_xyz
'x, y, z'
'-x, -y, z+1/2'
'x+1/2, -y, z'
'-x+1/2, y, z+1/2'

loop_
_atom_site_label
_atom_site_type_symbol
_atom_site_fract_x
_atom_site_fract_y
_atom_site_fract_z
_atom_site_U_iso_or_equiv
_atom_site_adp_type
_atom_site_occupancy
_atom_site_symmetry_multiplicity
_atom_site_calc_flag
_atom_site_refinement_flags
N1A N 0.03611(9) 0.95868(19) 0.01417(7) 0.0116(3) Uani 1 1 d .
O1A O 0.15155(8) 0.9081(2) -0.04615(7) 0.0177(3) Uani 1 1 d .
C'1A C 0.11688(10) 0.9394(2) 0.00676(9) 0.0126(3) Uani 1 1 d .
C1A C -0.00340(11) 0.8858(2) -0.11973(10) 0.0125(3) Uani 1 1 d .
H1A H 0.0484(15) 0.825(3) -0.1289(12) 0.018(5) Uiso 1 1 d .
C'2A C 0.15634(11) 0.9646(3) 0.07496(10) 0.0152(3) Uani 1 1 d .
H'2A H 0.1811 1.0826 0.0783 0.018 Uiso 1 1 calc R
H'2B H 0.1967 0.8728 0.0827 0.018 Uiso 1 1 calc R
B2A B -0.02254(12) 0.9687(3) -0.04166(10) 0.0112(4) Uani 1 1 d .
C'3A C 0.08789(11) 0.9462(3) 0.12511(9) 0.0177(3) Uani 1 1 d .
H'3C H 0.0952 1.0273 0.1629 0.021 Uiso 1 1 calc R
H'3D H 0.0840 0.8234 0.1417 0.021 Uiso 1 1 calc R
B3A B -0.07176(12) 0.7700(3) -0.07308(10) 0.0145(3) Uani 1 1 d .
H3A H -0.0578(16) 0.646(4) -0.0495(14) 0.025(7) Uiso 1 1 d .
C'4A C 0.01324(13) 0.9975(2) 0.08445(10) 0.0142(4) Uani 1 1 d .
H'4C H -0.0325 0.9254 0.0979 0.017 Uiso 1 1 calc R
H'4D H 0.0003 1.1242 0.0902 0.017 Uiso 1 1 calc R
B4A B -0.08372(12) 0.7946(3) -0.16117(10) 0.0151(4) Uani 1 1 d .
H4A H -0.0776(17) 0.695(4) -0.1925(15) 0.029(7) Uiso 1 1 d .
B5A B -0.04250(15) 1.0077(3) -0.18462(12) 0.0161(4) Uani 1 1 d .
H5A H -0.004(2) 1.021(5) -0.229(2) 0.044(9) Uiso 1 1 d .
B6A B -0.00555(13) 1.1165(3) -0.11165(11) 0.0139(4) Uani 1 1 d .
H6A H 0.0483(16) 1.182(3) -0.1193(14) 0.025(6) Uiso 1 1 d .
B7A B -0.12759(12) 0.9409(3) -0.03286(10) 0.0153(3) Uani 1 1 d .
H7A H -0.1588(17) 0.915(4) 0.0151(16) 0.031(7) Uiso 1 1 d .
B8A B -0.16484(12) 0.8348(3) -0.10672(10) 0.0155(4) Uani 1 1 d .
H8A H -0.2204(13) 0.760(3) -0.1018(13) 0.015(5) Uiso 1 1 d .
B9A B -0.14719(14) 0.9811(3) -0.17597(12) 0.0150(4) Uani 1 1 d .
H9A H -0.1936(18) 0.990(4) -0.2184(18) 0.027(7) Uiso 1 1 d .
B10A B -0.09885(12) 1.1797(3) -0.14557(11) 0.0166(4) Uani 1 1 d .
H10A H -0.1156(15) 1.310(4) -0.1664(13) 0.024(6) Uiso 1 1 d .
B11A B -0.08722(11) 1.1555(3) -0.05676(11) 0.0154(4) Uani 1 1 d .
H11A H -0.0988(18) 1.256(4) -0.0195(15) 0.035(8) Uiso 1 1 d .
C12A C -0.16677(10) 1.0635(2) -0.09744(9) 0.0156(3) Uani 1 1 d .
H12A H -0.2207(17) 1.112(4) -0.0910(16) 0.031(7) Uiso 1 1 d .
N1B N 0.21208(9) 0.46867(19) 0.08619(8) 0.0116(3) Uani 1 1 d .
O1B O 0.09771(8) 0.4098(2) 0.14757(7) 0.0184(3) Uani 1 1 d .
C'1B C 0.13146(10) 0.4421(2) 0.09387(9) 0.0125(3) Uani 1 1 d .
C1B C 0.25472(13) 0.6397(2) 0.20913(10) 0.0184(4) Uani 1 1 d .
H1B H 0.1947(17) 0.724(4) 0.2079(15) 0.039(8) Uiso 1 1 d .
B2B B 0.27083(12) 0.4848(2) 0.14132(11) 0.0107(4) Uani 1 1 d .
C'2B C 0.09139(11) 0.4598(3) 0.02585(10) 0.0150(3) Uani 1 1 d .
H'2C H 0.0651 0.5760 0.0215 0.018 Uiso 1 1 calc R
H'2D H 0.0521 0.3650 0.0192 0.018 Uiso 1 1 calc R
B3B B 0.25292(11) 0.4104(2) 0.22095(9) 0.0083(3) Uani 1 1 d .
H3B H 0.1924 0.3597 0.2184 0.010 Uiso 1 1 d R
C'3B C 0.16027(11) 0.4422(3) -0.02447(9) 0.0178(3) Uani 1 1 d .
H'3A H 0.1516 0.5190 -0.0633 0.021 Uiso 1 1 calc R
H'3B H 0.1662 0.3183 -0.0395 0.021 Uiso 1 1 calc R
B4B B 0.29229(13) 0.5394(3) 0.28381(11) 0.0146(4) Uani 1 1 d .
H4B H 0.2638(17) 0.549(3) 0.3308(15) 0.019(6) Uiso 1 1 d .
C'4B C 0.23409(13) 0.5038(2) 0.01563(10) 0.0143(4) Uani 1 1 d .
H'4A H 0.2811 0.4350 0.0029 0.017 Uiso 1 1 calc R
H'4B H 0.2447 0.6311 0.0084 0.017 Uiso 1 1 calc R
B5B B 0.34857(13) 0.7073(3) 0.24132(11) 0.0160(4) Uani 1 1 d .
H5B H 0.3644(16) 0.838(4) 0.2611(14) 0.029(7) Uiso 1 1 d .
B6B B 0.33528(11) 0.6742(3) 0.15347(10) 0.0139(3) Uani 1 1 d .
H6B H 0.3424(14) 0.789(3) 0.1214(12) 0.014(6) Uiso 1 1 d .
B7B B 0.32103(12) 0.2902(2) 0.17496(10) 0.0142(3) Uani 1 1 d .
H7B H 0.3061(16) 0.159(4) 0.1549(14) 0.022(6) Uiso 1 1 d .
B8B B 0.33398(12) 0.3242(3) 0.26314(10) 0.0149(4) Uani 1 1 d .
H8B H 0.3242(16) 0.208(4) 0.2982(14) 0.023(6) Uiso 1 1 d .
B9B B 0.39720(13) 0.5125(3) 0.27456(12) 0.0140(4) Uani 1 1 d .
H9B H 0.4415(18) 0.523(4) 0.3120(17) 0.026(7) Uiso 1 1 d .
B10B B 0.41580(10) 0.5876(2) 0.19453(9) 0.0102(3) Uani 1 1 d .
H10B H 0.4682(16) 0.634(3) 0.1864(15) 0.025(7) Uiso 1 1 d .
B11B B 0.37600(12) 0.4582(3) 0.13195(10) 0.0140(3) Uani 1 1 d .
H11B H 0.4047(15) 0.434(4) 0.0834(14) 0.020(6) Uiso 1 1 d .
C12B C 0.41471(11) 0.3602(3) 0.20720(10) 0.0192(3) Uani 1 1 d .
H12B H 0.465(2) 0.277(5) 0.2051(19) 0.049(9) Uiso 1 1 d .

loop_
_atom_site_aniso_label
_atom_site_aniso_U_11
_atom_site_aniso_U_22
_atom_site_aniso_U_33
_atom_site_aniso_U_23
_atom_site_aniso_U_13
_atom_site_aniso_U_12
N1A 0.0090(6) 0.0158(6) 0.0099(7) -0.0001(5) -0.0007(5) 0.0004(5)
O1A 0.0116(5) 0.0269(6) 0.0144(6) -0.0004(5) 0.0019(4) 0.0013(5)
C'1A 0.0104(7) 0.0125(6) 0.0148(8) 0.0015(6) -0.0017(6) -0.0001(5)
C1A 0.0117(7) 0.0153(7) 0.0106(7) -0.0009(6) -0.0007(6) 0.0008(6)
C'2A 0.0124(8) 0.0188(7) 0.0143(8) 0.0004(6) -0.0031(6) 0.0002(6)
B2A 0.0093(8) 0.0131(7) 0.0111(9) 0.0009(6) -0.0006(7) -0.0005(6)
C'3A 0.0156(8) 0.0257(8) 0.0117(8) 0.0029(7) -0.0017(6) 0.0010(6)
B3A 0.0148(8) 0.0144(8) 0.0141(8) 0.0018(6) -0.0028(7) -0.0029(6)
C'4A 0.0129(10) 0.0199(7) 0.0098(9) 0.0003(6) 0.0004(8) 0.0011(6)
B4A 0.0139(8) 0.0171(8) 0.0142(8) -0.0016(7) -0.0035(7) -0.0001(6)
B5A 0.0147(9) 0.0217(9) 0.0118(9) 0.0037(7) -0.0004(8) -0.0032(7)
B6A 0.0119(8) 0.0153(8) 0.0144(9) 0.0036(6) -0.0019(7) -0.0022(6)
B7A 0.0111(8) 0.0220(9) 0.0128(8) 0.0021(7) -0.0004(6) -0.0015(7)
B8A 0.0136(8) 0.0184(8) 0.0145(8) 0.0038(7) -0.0026(7) -0.0037(6)
B9A 0.0133(9) 0.0178(8) 0.0141(10) 0.0029(7) -0.0022(8) -0.0012(6)
B10A 0.0149(8) 0.0150(7) 0.0197(9) 0.0050(7) -0.0051(7) -0.0011(6)
B11A 0.0117(8) 0.0148(8) 0.0196(9) -0.0023(7) -0.0018(7) 0.0015(6)
C12A 0.0101(7) 0.0189(8) 0.0177(8) 0.0003(6) -0.0013(6) 0.0014(6)
N1B 0.0098(6) 0.0153(6) 0.0099(7) -0.0002(5) 0.0003(5) -0.0010(5)
O1B 0.0117(5) 0.0294(7) 0.0141(6) 0.0007(5) 0.0016(5) -0.0020(5)
C'1B 0.0101(7) 0.0141(7) 0.0134(7) -0.0009(6) -0.0001(6) 0.0003(5)
C1B 0.0172(8) 0.0209(8) 0.0169(9) -0.0022(7) -0.0017(7) 0.0028(7)
B2B 0.0096(8) 0.0126(7) 0.0100(9) -0.0004(6) 0.0009(7) -0.0004(6)
C'2B 0.0125(8) 0.0186(7) 0.0141(8) -0.0002(6) -0.0033(6) -0.0009(6)
B3B 0.0063(6) 0.0114(6) 0.0072(7) 0.0015(6) -0.0001(6) -0.0008(6)
C'3B 0.0167(8) 0.0252(8) 0.0115(7) -0.0017(7) -0.0019(6) -0.0019(6)
B4B 0.0120(9) 0.0200(8) 0.0118(9) -0.0021(7) -0.0008(7) 0.0027(7)
C'4B 0.0141(10) 0.0190(7) 0.0097(9) -0.0003(6) 0.0013(8) -0.0013(6)
B5B 0.0148(8) 0.0151(8) 0.0181(9) -0.0019(7) -0.0040(7) 0.0010(6)
B6B 0.0109(7) 0.0154(8) 0.0153(8) 0.0020(6) -0.0021(7) -0.0016(6)
B7B 0.0138(8) 0.0128(8) 0.0159(8) -0.0009(6) -0.0026(7) 0.0014(6)
B8B 0.0141(8) 0.0172(8) 0.0134(8) 0.0027(7) -0.0013(7) -0.0002(6)
B9B 0.0110(9) 0.0170(8) 0.0141(10) 0.0008(7) -0.0017(8) -0.0001(6)
B10B 0.0060(7) 0.0130(7) 0.0117(8) 0.0027(6) -0.0014(6) -0.0014(5)
B11B 0.0102(8) 0.0184(8) 0.0135(8) 0.0007(7) 0.0015(7) 0.0017(6)
C12B 0.0155(8) 0.0213(8) 0.0208(9) -0.0002(7) -0.0007(6) 0.0031(7)

loop_
_atom_type_symbol
_atom_type_description
_atom_type_scat_dispersion_real
_atom_type_scat_dispersion_imag
_atom_type_scat_source
C C 0.0033 0.0000 'International Tables Vol C Tables 4.2.6.8 and 6.1.1.4'
H H 0.0000 0.0000 'International Tables Vol C Tables 4.2.6.8 and 6.1.1.4'
B B 0.0013 0.0000 'International Tables Vol C Tables 4.2.6.8 and 6.1.1.4'
N N 0.0061 0.0000 'International Tables Vol C Tables 4.2.6.8 and 6.1.1.4'
O O 0.0106 0.0000 'International Tables Vol C Tables 4.2.6.8 and 6.1.1.4'

loop_
_geom_angle_atom_site_label_1
_geom_angle_atom_site_label_2
_geom_angle_atom_site_label_3
_geom_angle
C'1A N1A C'4A 112.23(15)
C'1A N1A B2A 125.28(15)
C'4A N1A B2A 121.86(16)
O1A C'1A N1A 125.52(16)
O1A C'1A C'2A 125.85(15)
N1A C'1A C'2A 108.63(15)
B2A C1A B3A 63.80(12)
B2A C1A B5A 115.34(14)
B3A C1A B5A 114.98(15)
B2A C1A B4A 115.75(14)
B3A C1A B4A 62.50(12)
B5A C1A B4A 62.94(12)
B2A C1A B6A 63.32(11)
B3A C1A B6A 115.88(13)
B5A C1A B6A 62.34(12)
B4A C1A B6A 114.92(13)
B2A C1A H1A 119.8(15)
B3A C1A H1A 117.2(14)
B5A C1A H1A 115.8(14)
B4A C1A H1A 114.5(14)
B6A C1A H1A 119.2(14)
C'1A C'2A C'3A 104.35(15)
C'1A C'2A H'2A 110.9
C'3A C'2A H'2A 110.9
C'1A C'2A H'2B 110.9
C'3A C'2A H'2B 110.9
H'2A C'2A H'2B 108.9
N1A B2A C1A 122.79(15)
N1A B2A B7A 124.99(16)
C1A B2A B7A 103.53(14)
N1A B2A B11A 124.46(15)
C1A B2A B11A 103.94(14)
B7A B2A B11A 60.50(12)
N1A B2A B6A 120.48(15)
C1A B2A B6A 58.80(12)
B7A B2A B6A 107.69(14)
B11A B2A B6A 59.39(12)
N1A B2A B3A 121.42(15)
C1A B2A B3A 58.20(11)
B7A B2A B3A 59.16(11)
B11A B2A B3A 107.48(14)
B6A B2A B3A 107.61(14)
C'2A C'3A C'4A 104.06(16)
C'2A C'3A H'3C 110.9
C'4A C'3A H'3C 110.9
C'2A C'3A H'3D 110.9
C'4A C'3A H'3D 110.9
H'3C C'3A H'3D 109.0
C1A B3A B8A 104.35(14)
C1A B3A B7A 103.87(13)
B8A B3A B7A 60.62(12)
C1A B3A B4A 59.04(11)
B8A B3A B4A 59.77(11)
B7A B3A B4A 108.35(14)
C1A B3A B2A 58.01(11)
B8A B3A B2A 108.22(14)
B7A B3A B2A 59.78(11)
B4A B3A B2A 108.11(14)
C1A B3A H3A 122.1(15)
B8A B3A H3A 126.9(15)
B7A B3A H3A 122.7(15)
B4A B3A H3A 123.4(15)
B2A B3A H3A 117.2(15)
N1A C'4A C'3A 103.90(16)
N1A C'4A H'4C 111.0
C'3A C'4A H'4C 111.0
N1A C'4A H'4D 111.0
C'3A C'4A H'4D 111.0
H'4C C'4A H'4D 109.0
C1A B4A B8A 103.90(14)
C1A B4A B9A 103.96(14)
B8A B4A B9A 60.52(12)
C1A B4A B3A 58.47(11)
B8A B4A B3A 59.75(11)
B9A B4A B3A 108.22(15)
C1A B4A B5A 58.29(12)
B8A B4A B5A 107.94(14)
B9A B4A B5A 59.72(13)
B3A B4A B5A 107.80(14)
C1A B4A H4A 121.7(17)
B8A B4A H4A 127.1(17)
B9A B4A H4A 123.5(17)
B3A B4A H4A 122.9(17)
B5A B4A H4A 117.7(17)
C1A B5A B10A 104.70(16)
C1A B5A B9A 104.26(15)
B10A B5A B9A 60.66(13)
C1A B5A B6A 59.16(12)
B10A B5A B6A 59.76(12)
B9A B5A B6A 108.40(16)
C1A B5A B4A 58.77(11)
B10A B5A B4A 108.56(15)
B9A B5A B4A 59.64(12)
B6A B5A B4A 108.85(15)
C1A B5A H5A 115.7(19)
B10A B5A H5A 126.8(18)
B9A B5A H5A 132(2)
B6A B5A H5A 114.4(19)
B4A B5A H5A 121.2(18)
C1A B6A B10A 104.33(13)
C1A B6A B5A 58.50(11)
B10A B6A B5A 59.94(13)
C1A B6A B11A 103.68(13)
B10A B6A B11A 60.73(12)
B5A B6A B11A 108.12(15)
C1A B6A B2A 57.88(11)
B10A B6A B2A 108.64(14)
B5A B6A B2A 107.63(14)
B11A B6A B2A 59.97(12)
C1A B6A H6A 115.9(14)
B10A B6A H6A 126.0(15)
B5A B6A H6A 113.4(15)
B11A B6A H6A 133.1(15)
B2A B6A H6A 122.6(15)
C12A B7A B3A 104.12(14)
C12A B7A B2A 104.08(14)
B3A B7A B2A 61.06(11)
C12A B7A B8A 58.57(11)
B3A B7A B8A 59.57(11)
B2A B7A B8A 108.41(14)
C12A B7A B11A 58.08(11)
B3A B7A B11A 108.53(14)
B2A B7A B11A 59.92(11)
B8A B7A B11A 107.75(14)
C12A B7A H7A 124.3(15)
B3A B7A H7A 121.1(15)
B2A B7A H7A 124.9(15)
B8A B7A H7A 118.2(15)
B11A B7A H7A 124.1(15)
C12A B8A B3A 104.29(14)
C12A B8A B4A 104.45(13)
B3A B8A B4A 60.48(12)
C12A B8A B9A 58.72(12)
B3A B8A B9A 108.33(14)
B4A B8A B9A 59.92(12)
C12A B8A B7A 58.54(11)
B3A B8A B7A 59.82(11)
B4A B8A B7A 108.28(14)
B9A B8A B7A 108.21(14)
C12A B8A H8A 118.7(13)
B3A B8A H8A 125.7(13)
B4A B8A H8A 128.9(13)
B9A B8A H8A 121.5(13)
B7A B8A H8A 116.8(13)
C12A B9A B4A 104.01(15)
C12A B9A B5A 103.80(15)
B4A B9A B5A 60.64(12)
C12A B9A B8A 58.52(12)
B4A B9A B8A 59.55(12)
B5A B9A B8A 107.90(15)
C12A B9A B10A 58.82(12)
B4A B9A B10A 108.49(16)
B5A B9A B10A 59.57(12)
B8A B9A B10A 108.40(16)
C12A B9A H9A 121.5(16)
B4A B9A H9A 124.9(15)
B5A B9A H9A 126.2(17)
B8A B9A H9A 119.5(15)
B10A B9A H9A 120.6(14)
C12A B10A B6A 103.76(14)
C12A B10A B5A 103.63(14)
B6A B10A B5A 60.30(13)
C12A B10A B9A 58.39(12)
B6A B10A B9A 108.11(14)
B5A B10A B9A 59.77(13)
C12A B10A B11A 57.99(11)
B6A B10A B11A 59.90(12)
B5A B10A B11A 107.75(14)
B9A B10A B11A 107.56(14)
C12A B10A H10A 119.2(14)
B6A B10A H10A 127.6(14)
B5A B10A H10A 127.7(14)
B9A B10A H10A 119.1(14)
B11A B10A H10A 119.6(14)
C12A B11A B6A 104.09(14)
C12A B11A B2A 104.04(13)
B6A B11A B2A 60.64(12)
C12A B11A B10A 58.95(11)
B6A B11A B10A 59.37(12)
B2A B11A B10A 108.09(14)
C12A B11A B7A 58.37(11)
B6A B11A B7A 107.95(14)
B2A B11A B7A 59.58(11)
B10A B11A B7A 108.09(14)
C12A B11A H11A 117.9(17)
B6A B11A H11A 133.0(17)
B2A B11A H11A 122.2(16)
B10A B11A H11A 126.7(16)
B7A B11A H11A 111.4(17)
B11A C12A B8A 115.84(14)
B11A C12A B7A 63.56(12)
B8A C12A B7A 62.89(12)
B11A C12A B9A 115.41(14)
B8A C12A B9A 62.76(11)
B7A C12A B9A 115.15(14)
B11A C12A B10A 63.06(12)
B8A C12A B10A 115.21(14)
B7A C12A B10A 115.72(13)
B9A C12A B10A 62.80(12)
B11A C12A H12A 120.7(18)
B8A C12A H12A 113.4(17)
B7A C12A H12A 116.8(18)
B9A C12A H12A 115.3(19)
B10A C12A H12A 119.8(18)
C'1B N1B C'4B 112.14(15)
C'1B N1B B2B 125.63(16)
C'4B N1B B2B 121.80(16)
O1B C'1B N1B 125.10(16)
O1B C'1B C'2B 126.09(15)
N1B C'1B C'2B 108.81(15)
B3B C1B B6B 104.07(13)
B3B C1B B5B 104.28(13)
B6B C1B B5B 60.55(12)
B3B C1B B4B 58.46(11)
B6B C1B B4B 108.44(14)
B5B C1B B4B 60.11(12)
B3B C1B B2B 58.07(10)
B6B C1B B2B 60.32(11)
B5B C1B B2B 108.74(15)
B4B C1B B2B 107.96(13)
B3B C1B H1B 120.7(15)
B6B C1B H1B 124.0(15)
B5B C1B H1B 127.8(15)
B4B C1B H1B 122.6(15)
B2B C1B H1B 116.7(15)
N1B B2B B3B 123.19(15)
N1B B2B B11B 124.76(16)
B3B B2B B11B 103.60(14)
N1B B2B B6B 124.42(15)
B3B B2B B6B 103.57(14)
B11B B2B B6B 60.34(11)
N1B B2B C1B 120.74(15)
B3B B2B C1B 58.75(11)
B11B B2B C1B 107.36(14)
B6B B2B C1B 59.00(11)
N1B B2B B7B 121.44(14)
B3B B2B B7B 58.40(11)
B11B B2B B7B 59.27(11)
B6B B2B B7B 107.39(14)
C1B B2B B7B 107.70(14)
C'1B C'2B C'3B 104.13(14)
C'1B C'2B H'2C 110.9
C'3B C'2B H'2C 110.9
C'1B C'2B H'2D 110.9
C'3B C'2B H'2D 110.9
H'2C C'2B H'2D 108.9
B2B B3B B4B 115.59(14)
B2B B3B B7B 63.55(11)
B4B B3B B7B 115.30(14)
B2B B3B B8B 115.88(14)
B4B B3B B8B 63.01(12)
B7B B3B B8B 62.79(12)
B2B B3B C1B 63.18(11)
B4B B3B C1B 62.51(12)
B7B B3B C1B 115.51(13)
B8B B3B C1B 114.95(13)
B2B B3B H3B 103.4
B4B B3B H3B 126.2
B7B B3B H3B 114.6
B8B B3B H3B 129.3
C1B B3B H3B 110.7
C'2B C'3B C'4B 103.80(15)
C'2B C'3B H'3A 111.0
C'4B C'3B H'3A 111.0
C'2B C'3B H'3B 111.0
C'4B C'3B H'3B 111.0
H'3A C'3B H'3B 109.0
B3B B4B B9B 104.00(14)
B3B B4B B5B 104.39(15)
B9B B4B B5B 60.37(12)
B3B B4B C1B 59.03(11)
B9B B4B C1B 108.04(15)
B5B B4B C1B 59.68(12)
B3B B4B B8B 58.78(11)
B9B B4B B8B 59.40(11)
B5B B4B B8B 108.04(15)
C1B B4B B8B 108.59(14)
B3B B4B H4B 120.9(15)
B9B B4B H4B 123.2(16)
B5B B4B H4B 128.1(14)
C1B B4B H4B 123.8(15)
B8B B4B H4B 116.1(13)
N1B C'4B C'3B 103.96(15)
N1B C'4B H'4A 111.0
C'3B C'4B H'4A 111.0
N1B C'4B H'4B 111.0
C'3B C'4B H'4B 111.0
H'4A C'4B H'4B 109.0
B10B B5B C1B 103.84(14)
B10B B5B B4B 104.13(13)
C1B B5B B4B 60.21(12)
B10B B5B B6B 58.32(11)
C1B B5B B6B 59.59(11)
B4B B5B B6B 107.77(14)
B10B B5B B9B 58.80(12)
C1B B5B B9B 108.01(14)
B4B B5B B9B 59.81(12)
B6B B5B B9B 108.02(15)
B10B B5B H5B 120.3(15)
C1B B5B H5B 127.2(15)
B4B B5B H5B 125.9(15)
B6B B5B H5B 120.9(15)
B9B B5B H5B 118.7(15)
B10B B6B C1B 104.37(13)
B10B B6B B5B 58.74(11)
C1B B6B B5B 59.86(12)
B10B B6B B2B 104.23(13)
C1B B6B B2B 60.68(11)
B5B B6B B2B 108.47(14)
B10B B6B B11B 58.46(11)
C1B B6B B11B 108.12(13)
B5B B6B B11B 108.10(14)
B2B B6B B11B 59.63(11)
B10B B6B H6B 119.9(13)
C1B B6B H6B 125.1(13)
B5B B6B H6B 117.5(13)
B2B B6B H6B 127.7(13)
B11B B6B H6B 121.7(13)
B3B B7B B11B 103.76(13)
B3B B7B C12B 104.02(13)
B11B B7B C12B 60.63(11)
B3B B7B B8B 58.78(11)
B11B B7B B8B 108.26(14)
C12B B7B B8B 59.69(11)
B3B B7B B2B 58.06(11)
B11B B7B B2B 59.81(11)
C12B B7B B2B 108.22(13)
B8B B7B B2B 108.01(13)
B3B B7B H7B 120.8(14)
B11B B7B H7B 125.1(15)
C12B B7B H7B 127.0(14)
B8B B7B H7B 121.2(15)
B2B B7B H7B 118.5(14)
B3B B8B B9B 103.93(13)
B3B B8B C12B 103.77(13)
B9B B8B C12B 60.35(12)
B3B B8B B7B 58.43(11)
B9B B8B B7B 108.08(15)
C12B B8B B7B 59.71(12)
B3B B8B B4B 58.21(11)
B9B B8B B4B 59.88(12)
C12B B8B B4B 107.88(14)
B7B B8B B4B 107.72(14)
B3B B8B H8B 118.4(14)
B9B B8B H8B 128.0(14)
C12B B8B H8B 128.2(14)
B7B B8B H8B 119.1(14)
B4B B8B H8B 119.1(14)
B10B B9B B8B 104.23(15)
B10B B9B B4B 103.82(15)
B8B B9B B4B 60.72(12)
B10B B9B C12B 58.43(12)
B8B B9B C12B 59.93(12)
B4B B9B C12B 108.22(15)
B10B B9B B5B 58.37(12)
B8B B9B B5B 108.65(15)
B4B B9B B5B 59.82(12)
C12B B9B B5B 108.06(15)
B10B B9B H9B 120.3(18)
B8B B9B H9B 124.7(16)
B4B B9B H9B 127.8(18)
C12B B9B H9B 117.7(17)
B5B B9B H9B 121.5(15)
B6B B10B C12B 115.84(13)
B6B B10B B11B 63.46(12)
C12B B10B B11B 63.12(12)
B6B B10B B5B 62.94(11)
C12B B10B B5B 115.22(14)
B11B B10B B5B 115.68(13)
B6B B10B B9B 115.16(14)
C12B B10B B9B 62.58(11)
B11B B10B B9B 115.09(14)
B5B B10B B9B 62.83(12)
B6B B10B H10B 120.6(17)
C12B B10B H10B 112.9(16)
B11B B10B H10B 115.8(17)
B5B B10B H10B 120.7(16)
B9B B10B H10B 116.1(17)
B10B B11B B7B 104.20(14)
B10B B11B B2B 104.26(13)
B7B B11B B2B 60.92(11)
B10B B11B C12B 58.40(11)
B7B B11B C12B 59.71(11)
B2B B11B C12B 108.37(14)
B10B B11B B6B 58.09(11)
B7B B11B B6B 108.44(13)
B2B B11B B6B 60.03(10)
C12B B11B B6B 107.52(14)
B10B B11B H11B 124.4(14)
B7B B11B H11B 122.8(14)
B2B B11B H11B 123.0(13)
C12B B11B H11B 121.0(14)
B6B B11B H11B 121.5(14)
B10B C12B B7B 104.21(13)
B10B C12B B8B 104.50(13)
B7B C12B B8B 60.60(11)
B10B C12B B9B 58.99(11)
B7B C12B B9B 108.29(14)
B8B C12B B9B 59.72(12)
B10B C12B B11B 58.48(11)
B7B C12B B11B 59.66(11)
B8B C12B B11B 108.21(13)
B9B C12B B11B 108.30(14)
B10B C12B H12B 125.0(19)
B7B C12B H12B 121.4(19)
B8B C12B H12B 123(2)
B9B C12B H12B 123(2)
B11B C12B H12B 120(2)

loop_
_geom_bond_atom_site_label_1
_geom_bond_atom_site_label_2
_geom_bond_distance
N1A C'1A 1.365(2)
N1A C'4A 1.477(3)
N1A B2A 1.483(2)
O1A C'1A 1.223(2)
C'1A C'2A 1.519(3)
C1A B2A 1.700(3)
C1A B3A 1.703(3)
C1A B5A 1.705(3)
C1A B4A 1.713(3)
C1A B6A 1.717(3)
C1A H1A 0.99(2)
C'2A C'3A 1.523(3)
C'2A H'2A 0.9700
C'2A H'2B 0.9700
B2A B7A 1.775(3)
B2A B11A 1.782(3)
B2A B6A 1.793(3)
B2A B3A 1.798(3)
C'3A C'4A 1.534(3)
C'3A H'3C 0.9700
C'3A H'3D 0.9700
B3A B8A 1.759(3)
B3A B7A 1.764(3)
B3A B4A 1.772(3)
B3A H3A 1.06(3)
C'4A H'4C 0.9700
C'4A H'4D 0.9700
B4A B8A 1.760(3)
B4A B9A 1.766(3)
B4A B5A 1.784(3)
B4A H4A 0.97(3)
B5A B10A 1.764(3)
B5A B9A 1.768(4)
B5A B6A 1.771(3)
B5A H5A 1.09(4)
B6A B10A 1.761(3)
B6A B11A 1.771(3)
B6A H6A 1.03(3)
B7A C12A 1.704(3)
B7A B8A 1.778(3)
B7A B11A 1.792(3)
B7A H7A 1.10(3)
B8A C12A 1.704(3)
B8A B9A 1.777(3)
B8A H8A 1.08(2)
B9A C12A 1.708(3)
B9A B10A 1.784(3)
B9A H9A 1.15(3)
B10A C12A 1.716(3)
B10A B11A 1.786(3)
B10A H10A 1.09(3)
B11A C12A 1.699(3)
B11A H11A 1.07(3)
C12A H12A 0.98(3)
N1B C'1B 1.369(2)
N1B C'4B 1.474(3)
N1B B2B 1.476(3)
O1B C'1B 1.231(2)
C'1B C'2B 1.515(2)
C1B B3B 1.716(2)
C1B B6B 1.761(3)
C1B B5B 1.766(3)
C1B B4B 1.775(3)
C1B B2B 1.791(3)
C1B H1B 1.18(3)
B2B B3B 1.703(3)
B2B B11B 1.778(3)
B2B B6B 1.785(3)
B2B B7B 1.797(3)
C'2B C'3B 1.530(3)
C'2B H'2C 0.9700
C'2B H'2D 0.9700
B3B B4B 1.706(3)
B3B B7B 1.710(3)
B3B B8B 1.716(3)
B3B H3B 1.0799
C'3B C'4B 1.538(3)
C'3B H'3A 0.9700
C'3B H'3B 0.9700
B4B B9B 1.773(3)
B4B B5B 1.773(3)
B4B B8B 1.788(3)
B4B H4B 1.05(3)
C'4B H'4A 0.9700
C'4B H'4B 0.9700
B5B B10B 1.707(3)
B5B B6B 1.778(3)
B5B B9B 1.783(3)
B5B H5B 1.08(3)
B6B B10B 1.699(3)
B6B B11B 1.790(3)
B6B H6B 1.07(2)
B7B B11B 1.768(3)
B7B C12B 1.769(3)
B7B B8B 1.784(3)
B7B H7B 1.08(3)
B8B B9B 1.764(3)
B8B C12B 1.768(3)
B8B H8B 1.12(3)
B9B B10B 1.714(3)
B9B C12B 1.776(3)
B9B H9B 1.05(3)
B10B C12B 1.704(3)
B10B B11B 1.706(3)
B10B H10B 0.95(3)
B11B C12B 1.785(3)
B11B H11B 1.09(3)
C12B H12B 1.04(3)

loop_
_geom_torsion_atom_site_label_1
_geom_torsion_atom_site_label_2
_geom_torsion_atom_site_label_3
_geom_torsion_atom_site_label_4
_geom_torsion
C'4A N1A C'1A O1A -179.44(16)
B2A N1A C'1A O1A -8.4(3)
C'4A N1A C'1A C'2A 0.16(19)
B2A N1A C'1A C'2A 171.20(15)
O1A C'1A C'2A C'3A -164.44(17)
N1A C'1A C'2A C'3A 15.96(19)
C'1A N1A B2A C1A 22.2(3)
C'4A N1A B2A C1A -167.57(15)
C'1A N1A B2A B7A 164.46(16)
C'4A N1A B2A B7A -25.3(3)
C'1A N1A B2A B11A -119.94(19)
C'4A N1A B2A B11A 50.3(2)
C'1A N1A B2A B6A -48.2(2)
C'4A N1A B2A B6A 122.06(18)
C'1A N1A B2A B3A 92.3(2)
C'4A N1A B2A B3A -97.5(2)
B3A C1A B2A N1A 109.28(18)
B5A C1A B2A N1A -144.00(17)
B4A C1A B2A N1A 145.30(16)
B6A C1A B2A N1A -108.37(18)
B3A C1A B2A B7A -39.67(12)
B5A C1A B2A B7A 67.05(17)
B4A C1A B2A B7A -3.65(18)
B6A C1A B2A B7A 102.68(14)
B3A C1A B2A B11A -102.14(14)
B5A C1A B2A B11A 4.58(19)
B4A C1A B2A B11A -66.12(16)
B6A C1A B2A B11A 40.21(12)
B3A C1A B2A B6A -142.35(13)
B5A C1A B2A B6A -35.63(16)
B4A C1A B2A B6A -106.33(15)
B5A C1A B2A B3A 106.72(17)
B4A C1A B2A B3A 36.02(14)
B6A C1A B2A B3A 142.35(13)
C'1A C'2A C'3A C'4A -24.84(18)
B2A C1A B3A B8A 102.75(15)
B5A C1A B3A B8A -4.52(19)
B4A C1A B3A B8A -40.58(13)
B6A C1A B3A B8A 65.40(17)
B2A C1A B3A B7A 40.04(13)
B5A C1A B3A B7A -67.23(18)
B4A C1A B3A B7A -103.29(14)
B6A C1A B3A B7A 2.69(18)
B2A C1A B3A B4A 143.34(14)
B5A C1A B3A B4A 36.06(15)
B6A C1A B3A B4A 105.99(15)
B5A C1A B3A B2A -107.28(16)
B4A C1A B3A B2A -143.34(14)
B6A C1A B3A B2A -37.35(13)
N1A B2A B3A C1A -111.59(18)
B7A B2A B3A C1A 133.71(14)
B11A B2A B3A C1A 95.84(15)
B6A B2A B3A C1A 33.24(12)
N1A B2A B3A B8A 152.56(16)
C1A B2A B3A B8A -95.85(15)
B7A B2A B3A B8A 37.86(14)
B11A B2A B3A B8A -0.01(19)
B6A B2A B3A B8A -62.61(17)
N1A B2A B3A B7A 114.70(19)
C1A B2A B3A B7A -133.71(14)
B11A B2A B3A B7A -37.87(14)
B6A B2A B3A B7A -100.47(15)
N1A B2A B3A B4A -144.19(16)
C1A B2A B3A B4A -32.60(13)
B7A B2A B3A B4A 101.11(15)
B11A B2A B3A B4A 63.25(17)
B6A B2A B3A B4A 0.64(18)
C'1A N1A C'4A C'3A -16.06(19)
B2A N1A C'4A C'3A 172.55(16)
C'2A C'3A C'4A N1A 24.84(18)
B2A C1A B4A B8A 3.98(18)
B3A C1A B4A B8A 40.47(13)
B5A C1A B4A B8A -102.71(15)
B6A C1A B4A B8A -67.03(17)
B2A C1A B4A B9A 66.53(18)
B3A C1A B4A B9A 103.03(16)
B5A C1A B4A B9A -40.16(15)
B6A C1A B4A B9A -4.47(19)
B2A C1A B4A B3A -36.50(14)
B5A C1A B4A B3A -143.19(15)
B6A C1A B4A B3A -107.50(15)
B2A C1A B4A B5A 106.69(16)
B3A C1A B4A B5A 143.19(15)
B6A C1A B4A B5A 35.68(15)
B8A B3A B4A C1A 133.16(14)
B7A B3A B4A C1A 95.49(14)
B2A B3A B4A C1A 32.20(12)
C1A B3A B4A B8A -133.16(14)
B7A B3A B4A B8A -37.67(13)
B2A B3A B4A B8A -100.96(15)
C1A B3A B4A B9A -95.51(15)
B8A B3A B4A B9A 37.65(14)
B7A B3A B4A B9A -0.02(19)
B2A B3A B4A B9A -63.31(17)
C1A B3A B4A B5A -32.37(14)
B8A B3A B4A B5A 100.79(16)
B7A B3A B4A B5A 63.12(18)
B2A B3A B4A B5A -0.17(19)
B2A C1A B5A B10A -4.3(2)
B3A C1A B5A B10A 67.16(18)
B4A C1A B5A B10A 103.05(16)
B6A C1A B5A B10A -40.28(13)
B2A C1A B5A B9A -67.15(18)
B3A C1A B5A B9A 4.3(2)
B4A C1A B5A B9A 40.18(13)
B6A C1A B5A B9A -103.15(16)
B2A C1A B5A B6A 36.00(16)
B3A C1A B5A B6A 107.43(15)
B4A C1A B5A B6A 143.33(15)
B2A C1A B5A B4A -107.33(16)
B3A C1A B5A B4A -35.89(15)
B6A C1A B5A B4A -143.33(15)
B8A B4A B5A C1A 95.55(15)
B9A B4A B5A C1A 133.56(16)
B3A B4A B5A C1A 32.44(14)
C1A B4A B5A B10A -96.28(17)
B8A B4A B5A B10A -0.7(2)
B9A B4A B5A B10A 37.28(16)
B3A B4A B5A B10A -63.84(19)
C1A B4A B5A B9A -133.56(16)
B8A B4A B5A B9A -38.01(14)
B3A B4A B5A B9A -101.12(16)
C1A B4A B5A B6A -32.81(13)
B8A B4A B5A B6A 62.74(19)
B9A B4A B5A B6A 100.75(18)
B3A B4A B5A B6A -0.4(2)
B2A C1A B6A B10A -103.24(16)
B3A C1A B6A B10A -65.72(18)
B5A C1A B6A B10A 40.28(14)
B4A C1A B6A B10A 4.37(18)
B2A C1A B6A B5A -143.52(17)
B3A C1A B6A B5A -106.00(17)
B4A C1A B6A B5A -35.91(15)
B2A C1A B6A B11A -40.45(13)
B3A C1A B6A B11A -2.92(17)
B5A C1A B6A B11A 103.07(16)
B4A C1A B6A B11A 67.17(17)
B3A C1A B6A B2A 37.53(14)
B5A C1A B6A B2A 143.52(17)
B4A C1A B6A B2A 107.62(16)
B10A B5A B6A C1A 133.63(14)
B9A B5A B6A C1A 95.96(15)
B4A B5A B6A C1A 32.66(13)
C1A B5A B6A B10A -133.63(14)
B9A B5A B6A B10A -37.68(14)
B4A B5A B6A B10A -100.97(17)
C1A B5A B6A B11A -95.24(15)
B10A B5A B6A B11A 38.39(14)
B9A B5A B6A B11A 0.71(19)
B4A B5A B6A B11A -62.58(19)
C1A B5A B6A B2A -31.89(15)
B10A B5A B6A B2A 101.74(16)
B9A B5A B6A B2A 64.07(18)
B4A B5A B6A B2A 0.8(2)
N1A B2A B6A C1A 112.23(18)
B7A B2A B6A C1A -95.39(14)
B11A B2A B6A C1A -133.27(13)
B3A B2A B6A C1A -33.00(12)
N1A B2A B6A B10A -152.23(16)
C1A B2A B6A B10A 95.54(15)
B7A B2A B6A B10A 0.15(19)
B11A B2A B6A B10A -37.73(14)
B3A B2A B6A B10A 62.55(18)
N1A B2A B6A B5A 144.36(17)
C1A B2A B6A B5A 32.13(15)
B7A B2A B6A B5A -63.26(18)
B11A B2A B6A B5A -101.14(16)
B3A B2A B6A B5A -0.87(19)
N1A B2A B6A B11A -114.50(18)
C1A B2A B6A B11A 133.27(13)
B7A B2A B6A B11A 37.88(14)
B3A B2A B6A B11A 100.27(15)
C1A B3A B7A C12A 59.33(16)
B8A B3A B7A C12A -39.52(12)
B4A B3A B7A C12A -2.22(17)
B2A B3A B7A C12A 98.49(14)
C1A B3A B7A B2A -39.16(13)
B8A B3A B7A B2A -138.01(14)
B4A B3A B7A B2A -100.71(15)
C1A B3A B7A B8A 98.85(14)
B4A B3A B7A B8A 37.30(13)
B2A B3A B7A B8A 138.01(14)
C1A B3A B7A B11A -1.28(18)
B8A B3A B7A B11A -100.13(15)
B4A B3A B7A B11A -62.83(17)
B2A B3A B7A B11A 37.88(13)
N1A B2A B7A C12A 152.59(16)
C1A B2A B7A C12A -59.37(16)
B11A B2A B7A C12A 39.17(13)
B6A B2A B7A C12A 1.78(18)
B3A B2A B7A C12A -98.55(14)
N1A B2A B7A B3A -108.86(19)
C1A B2A B7A B3A 39.19(12)
B11A B2A B7A B3A 137.72(15)
B6A B2A B7A B3A 100.34(15)
N1A B2A B7A B8A -146.30(16)
C1A B2A B7A B8A 1.75(17)
B11A B2A B7A B8A 100.28(15)
B6A B2A B7A B8A 62.90(17)
B3A B2A B7A B8A -37.44(13)
N1A B2A B7A B11A 113.42(19)
C1A B2A B7A B11A -98.54(14)
B6A B2A B7A B11A -37.39(13)
B3A B2A B7A B11A -137.72(15)
C1A B3A B8A C12A -58.51(17)
B7A B3A B8A C12A 39.54(13)
B4A B3A B8A C12A -98.73(14)
B2A B3A B8A C12A 2.05(18)
C1A B3A B8A B4A 40.21(13)
B7A B3A B8A B4A 138.26(14)
B2A B3A B8A B4A 100.77(15)
C1A B3A B8A B9A 2.80(19)
B7A B3A B8A B9A 100.85(16)
B4A B3A B8A B9A -37.42(14)
B2A B3A B8A B9A 63.36(18)
C1A B3A B8A B7A -98.05(14)
B4A B3A B8A B7A -138.26(14)
B2A B3A B8A B7A -37.49(13)
C1A B4A B8A C12A 58.63(16)
B9A B4A B8A C12A -39.75(14)
B3A B4A B8A C12A 98.45(14)
B5A B4A B8A C12A -2.10(18)
C1A B4A B8A B3A -39.83(12)
B9A B4A B8A B3A -138.20(15)
B5A B4A B8A B3A -100.55(15)
C1A B4A B8A B9A 98.37(15)
B3A B4A B8A B9A 138.20(15)
B5A B4A B8A B9A 37.65(14)
C1A B4A B8A B7A -2.52(17)
B9A B4A B8A B7A -100.90(16)
B3A B4A B8A B7A 37.30(13)
B5A B4A B8A B7A -63.25(18)
B3A B7A B8A C12A -133.68(14)
B2A B7A B8A C12A -95.58(15)
B11A B7A B8A C12A -32.20(13)
C12A B7A B8A B3A 133.68(14)
B2A B7A B8A B3A 38.10(13)
B11A B7A B8A B3A 101.48(14)
C12A B7A B8A B4A 96.09(14)
B3A B7A B8A B4A -37.59(13)
B2A B7A B8A B4A 0.51(18)
B11A B7A B8A B4A 63.89(17)
C12A B7A B8A B9A 32.63(14)
B3A B7A B8A B9A -101.05(16)
B2A B7A B8A B9A -62.94(18)
B11A B7A B8A B9A 0.43(19)
C1A B4A B9A C12A -58.71(17)
B8A B4A B9A C12A 39.56(13)
B3A B4A B9A C12A 2.24(18)
B5A B4A B9A C12A -98.15(16)
C1A B4A B9A B5A 39.44(14)
B8A B4A B9A B5A 137.71(16)
B3A B4A B9A B5A 100.39(16)
C1A B4A B9A B8A -98.26(15)
B3A B4A B9A B8A -37.31(14)
B5A B4A B9A B8A -137.71(16)
C1A B4A B9A B10A 2.7(2)
B8A B4A B9A B10A 100.92(17)
B3A B4A B9A B10A 63.61(19)
B5A B4A B9A B10A -36.79(16)
C1A B5A B9A C12A 58.76(17)
B10A B5A B9A C12A -40.30(13)
B6A B5A B9A C12A -3.02(18)
B4A B5A B9A C12A 98.50(15)
C1A B5A B9A B4A -39.75(13)
B10A B5A B9A B4A -138.80(17)
B6A B5A B9A B4A -101.52(16)
C1A B5A B9A B8A -2.18(19)
B10A B5A B9A B8A -101.24(17)
B6A B5A B9A B8A -63.96(18)
B4A B5A B9A B8A 37.57(14)
C1A B5A B9A B10A 99.06(16)
B6A B5A B9A B10A 37.28(14)
B4A B5A B9A B10A 138.80(17)
B3A B8A B9A C12A -95.91(15)
B4A B8A B9A C12A -133.57(15)
B7A B8A B9A C12A -32.56(13)
C12A B8A B9A B4A 133.57(15)
B3A B8A B9A B4A 37.66(14)
B7A B8A B9A B4A 101.01(15)
C12A B8A B9A B5A 95.52(16)
B3A B8A B9A B5A -0.4(2)
B4A B8A B9A B5A -38.05(14)
B7A B8A B9A B5A 62.96(19)
C12A B8A B9A B10A 32.49(13)
B3A B8A B9A B10A -63.43(19)
B4A B8A B9A B10A -101.09(17)
B7A B8A B9A B10A -0.1(2)
C1A B6A B10A C12A 58.46(16)
B5A B6A B10A C12A 98.02(15)
B11A B6A B10A C12A -39.40(13)
B2A B6A B10A C12A -2.00(18)
C1A B6A B10A B5A -39.56(13)
B11A B6A B10A B5A -137.42(15)
B2A B6A B10A B5A -100.02(16)
C1A B6A B10A B9A -2.35(19)
B5A B6A B10A B9A 37.21(15)
B11A B6A B10A B9A -100.21(16)
B2A B6A B10A B9A -62.81(19)
C1A B6A B10A B11A 97.86(14)
B5A B6A B10A B11A 137.42(15)
B2A B6A B10A B11A 37.40(13)
C1A B5A B10A C12A -58.28(17)
B9A B5A B10A C12A 40.04(13)
B6A B5A B10A C12A -98.25(15)
B4A B5A B10A C12A 3.2(2)
C1A B5A B10A B6A 39.97(13)
B9A B5A B10A B6A 138.30(15)
B4A B5A B10A B6A 101.46(16)
C1A B5A B10A B9A -98.32(16)
B6A B5A B10A B9A -138.30(15)
B4A B5A B10A B9A -36.83(15)
C1A B5A B10A B11A 2.05(19)
B9A B5A B10A B11A 100.37(16)
B6A B5A B10A B11A -37.92(14)
B4A B5A B10A B11A 63.54(19)
B4A B9A B10A C12A -95.51(16)
B5A B9A B10A C12A -132.76(15)
B8A B9A B10A C12A -32.37(13)
C12A B9A B10A B6A 95.32(16)
B4A B9A B10A B6A -0.2(2)
B5A B9A B10A B6A -37.44(14)
B8A B9A B10A B6A 62.95(19)
C12A B9A B10A B5A 132.76(15)
B4A B9A B10A B5A 37.25(16)
B8A B9A B10A B5A 100.39(17)
C12A B9A B10A B11A 32.06(13)
B4A B9A B10A B11A -63.45(19)
B5A B9A B10A B11A -100.70(15)
B8A B9A B10A B11A -0.3(2)
C1A B6A B11A C12A -58.99(16)
B10A B6A B11A C12A 39.95(13)
B5A B6A B11A C12A 1.92(18)
B2A B6A B11A C12A -98.39(14)
C1A B6A B11A B2A 39.39(12)
B10A B6A B11A B2A 138.34(14)
B5A B6A B11A B2A 100.30(15)
C1A B6A B11A B10A -98.95(14)
B5A B6A B11A B10A -38.03(13)
B2A B6A B11A B10A -138.34(14)
C1A B6A B11A B7A 1.86(17)
B10A B6A B11A B7A 100.80(15)
B5A B6A B11A B7A 62.77(17)
B2A B6A B11A B7A -37.54(13)
N1A B2A B11A C12A -153.56(16)
C1A B2A B11A C12A 58.55(16)
B7A B2A B11A C12A -39.31(13)
B6A B2A B11A C12A 98.46(15)
B3A B2A B11A C12A -2.04(18)
N1A B2A B11A B6A 107.98(19)
C1A B2A B11A B6A -39.92(12)
B7A B2A B11A B6A -137.77(15)
B3A B2A B11A B6A -100.50(15)
N1A B2A B11A B10A 144.97(17)
C1A B2A B11A B10A -2.92(17)
B7A B2A B11A B10A -100.77(15)
B6A B2A B11A B10A 36.99(13)
B3A B2A B11A B10A -63.50(17)
N1A B2A B11A B7A -114.3(2)
C1A B2A B11A B7A 97.85(14)
B6A B2A B11A B7A 137.77(15)
B3A B2A B11A B7A 37.27(13)
B6A B10A B11A C12A -133.36(14)
B5A B10A B11A C12A -95.26(15)
B9A B10A B11A C12A -32.21(14)
C12A B10A B11A B6A 133.36(14)
B5A B10A B11A B6A 38.10(14)
B9A B10A B11A B6A 101.15(16)
C12A B10A B11A B2A 95.81(15)
B6A B10A B11A B2A -37.55(13)
B5A B10A B11A B2A 0.55(19)
B9A B10A B11A B2A 63.60(18)
C12A B10A B11A B7A 32.79(13)
B6A B10A B11A B7A -100.57(15)
B5A B10A B11A B7A -62.47(17)
B9A B10A B11A B7A 0.58(19)
B3A B7A B11A C12A 95.41(15)
B2A B7A B11A C12A 133.80(15)
B8A B7A B11A C12A 32.39(13)
C12A B7A B11A B6A -95.79(15)
B3A B7A B11A B6A -0.38(18)
B2A B7A B11A B6A 38.01(14)
B8A B7A B11A B6A -63.40(17)
C12A B7A B11A B2A -133.80(15)
B3A B7A B11A B2A -38.39(14)
B8A B7A B11A B2A -101.41(15)
C12A B7A B11A B10A -33.02(13)
B3A B7A B11A B10A 62.39(17)
B2A B7A B11A B10A 100.78(15)
B8A B7A B11A B10A -0.63(18)
B6A B11A C12A B8A 66.37(18)
B2A B11A C12A B8A 3.7(2)
B10A B11A C12A B8A 106.54(16)
B7A B11A C12A B8A -36.26(15)
B6A B11A C12A B7A 102.63(15)
B2A B11A C12A B7A 39.91(13)
B10A B11A C12A B7A 142.80(14)
B6A B11A C12A B9A -4.18(19)
B2A B11A C12A B9A -66.90(18)
B10A B11A C12A B9A 35.99(14)
B7A B11A C12A B9A -106.81(16)
B6A B11A C12A B10A -40.17(13)
B2A B11A C12A B10A -102.89(15)
B7A B11A C12A B10A -142.80(14)
B3A B8A C12A B11A -3.7(2)
B4A B8A C12A B11A -66.32(18)
B9A B8A C12A B11A -106.67(17)
B7A B8A C12A B11A 36.50(15)
B3A B8A C12A B7A -40.18(13)
B4A B8A C12A B7A -102.82(14)
B9A B8A C12A B7A -143.17(15)
B3A B8A C12A B9A 103.00(15)
B4A B8A C12A B9A 40.35(14)
B7A B8A C12A B9A 143.17(15)
B3A B8A C12A B10A 67.15(18)
B4A B8A C12A B10A 4.50(18)
B9A B8A C12A B10A -35.85(15)
B7A B8A C12A B10A 107.33(15)
B3A B7A C12A B11A -103.26(14)
B2A B7A C12A B11A -40.09(13)
B8A B7A C12A B11A -143.28(15)
B3A B7A C12A B8A 40.02(13)
B2A B7A C12A B8A 103.19(15)
B11A B7A C12A B8A 143.28(15)
B3A B7A C12A B9A 3.95(18)
B2A B7A C12A B9A 67.13(18)
B8A B7A C12A B9A -36.07(14)
B11A B7A C12A B9A 107.21(16)
B3A B7A C12A B10A -66.51(18)
B2A B7A C12A B10A -3.34(19)
B8A B7A C12A B10A -106.53(16)
B11A B7A C12A B10A 36.75(15)
B4A B9A C12A B11A 67.28(18)
B5A B9A C12A B11A 4.60(19)
B8A B9A C12A B11A 107.35(16)
B10A B9A C12A B11A -36.08(14)
B4A B9A C12A B8A -40.07(13)
B5A B9A C12A B8A -102.75(15)
B10A B9A C12A B8A -143.44(15)
B4A B9A C12A B7A -3.96(19)
B5A B9A C12A B7A -66.64(17)
B8A B9A C12A B7A 36.11(14)
B10A B9A C12A B7A -107.32(15)
B4A B9A C12A B10A 103.36(16)
B5A B9A C12A B10A 40.69(13)
B8A B9A C12A B10A 143.44(15)
B6A B10A C12A B11A 40.36(13)
B5A B10A C12A B11A 102.61(15)
B9A B10A C12A B11A 143.36(15)
B6A B10A C12A B8A -67.17(18)
B5A B10A C12A B8A -4.91(19)
B9A B10A C12A B8A 35.83(15)
B11A B10A C12A B8A -107.53(16)
B6A B10A C12A B7A 3.4(2)
B5A B10A C12A B7A 65.68(19)
B9A B10A C12A B7A 106.42(17)
B11A B10A C12A B7A -36.94(15)
B6A B10A C12A B9A -103.00(15)
B5A B10A C12A B9A -40.75(14)
B11A B10A C12A B9A -143.36(15)
C'4B N1B C'1B O1B 179.77(17)
B2B N1B C'1B O1B -7.7(3)
C'4B N1B C'1B C'2B -0.52(19)
B2B N1B C'1B C'2B 172.01(15)
C'1B N1B B2B B3B 19.3(3)
C'4B N1B B2B B3B -168.80(15)
C'1B N1B B2B B11B 162.08(15)
C'4B N1B B2B B11B -26.1(2)
C'1B N1B B2B B6B -122.67(19)
C'4B N1B B2B B6B 49.2(2)
C'1B N1B B2B C1B -51.3(2)
C'4B N1B B2B C1B 120.60(18)
C'1B N1B B2B B7B 89.8(2)
C'4B N1B B2B B7B -98.32(19)
B3B C1B B2B N1B 112.59(18)
B6B C1B B2B N1B -114.20(18)
B5B C1B B2B N1B -151.93(16)
B4B C1B B2B N1B 144.38(16)
B6B C1B B2B B3B 133.21(14)
B5B C1B B2B B3B 95.48(14)
B4B C1B B2B B3B 31.79(14)
B3B C1B B2B B11B -95.65(14)
B6B C1B B2B B11B 37.57(13)
B5B C1B B2B B11B -0.17(18)
B4B C1B B2B B11B -63.85(17)
B3B C1B B2B B6B -133.21(14)
B5B C1B B2B B6B -37.73(13)
B4B C1B B2B B6B -101.42(16)
B3B C1B B2B B7B -33.18(12)
B6B C1B B2B B7B 100.03(15)
B5B C1B B2B B7B 62.30(17)
B4B C1B B2B B7B -1.39(19)
O1B C'1B C'2B C'3B -163.44(18)
N1B C'1B C'2B C'3B 16.85(18)
N1B B2B B3B B4B -143.86(17)
B11B B2B B3B B4B 66.92(17)
B6B B2B B3B B4B 4.65(19)
C1B B2B B3B B4B -35.34(15)
B7B B2B B3B B4B 106.91(16)
N1B B2B B3B B7B 109.23(18)
B11B B2B B3B B7B -39.99(12)
B6B B2B B3B B7B -102.26(14)
C1B B2B B3B B7B -142.25(14)
N1B B2B B3B B8B 145.22(16)
B11B B2B B3B B8B -4.00(17)
B6B B2B B3B B8B -66.27(16)
C1B B2B B3B B8B -106.26(15)
B7B B2B B3B B8B 35.99(13)
N1B B2B B3B C1B -108.52(18)
B11B B2B B3B C1B 102.26(14)
B6B B2B B3B C1B 39.99(12)
B7B B2B B3B C1B 142.25(14)
B6B C1B B3B B2B -40.75(13)
B5B C1B B3B B2B -103.41(16)
B4B C1B B3B B2B -143.98(16)
B6B C1B B3B B4B 103.23(15)
B5B C1B B3B B4B 40.57(14)
B2B C1B B3B B4B 143.98(16)
B6B C1B B3B B7B -3.36(18)
B5B C1B B3B B7B -66.02(18)
B4B C1B B3B B7B -106.58(17)
B2B C1B B3B B7B 37.39(14)
B6B C1B B3B B8B 66.96(17)
B5B C1B B3B B8B 4.3(2)
B4B C1B B3B B8B -36.27(15)
B2B C1B B3B B8B 107.71(17)
C'1B C'2B C'3B C'4B -25.54(18)
B2B B3B B4B B9B -67.28(18)
B7B B3B B4B B9B 4.06(19)
B8B B3B B4B B9B 40.13(13)
C1B B3B B4B B9B -102.87(15)
B2B B3B B4B B5B -4.80(19)
B7B B3B B4B B5B 66.54(17)
B8B B3B B4B B5B 102.61(15)
C1B B3B B4B B5B -40.38(13)
B2B B3B B4B C1B 35.58(15)
B7B B3B B4B C1B 106.92(15)
B8B B3B B4B C1B 142.99(14)
B2B B3B B4B B8B -107.41(16)
B7B B3B B4B B8B -36.07(14)
C1B B3B B4B B8B -142.99(14)
B6B C1B B4B B3B -95.51(14)
B5B C1B B4B B3B -133.37(15)
B2B C1B B4B B3B -31.65(14)
B3B C1B B4B B9B 95.81(15)
B6B C1B B4B B9B 0.30(18)
B5B C1B B4B B9B -37.56(13)
B2B C1B B4B B9B 64.16(18)
B3B C1B B4B B5B 133.37(15)
B6B C1B B4B B5B 37.86(13)
B2B C1B B4B B5B 101.72(16)
B3B C1B B4B B8B 32.89(13)
B6B C1B B4B B8B -62.61(17)
B5B C1B B4B B8B -100.47(16)
B2B C1B B4B B8B 1.2(2)
C'1B N1B C'4B C'3B -15.94(19)
B2B N1B C'4B C'3B 171.20(15)
C'2B C'3B C'4B N1B 25.22(18)
B3B C1B B5B B10B 58.81(17)
B6B C1B B5B B10B -39.49(12)
B4B C1B B5B B10B 98.55(14)
B2B C1B B5B B10B -1.85(18)
B3B C1B B5B B4B -39.74(13)
B6B C1B B5B B4B -138.04(14)
B2B C1B B5B B4B -100.40(15)
B3B C1B B5B B6B 98.30(14)
B4B C1B B5B B6B 138.04(14)
B2B C1B B5B B6B 37.63(13)
B3B C1B B5B B9B -2.44(19)
B6B C1B B5B B9B -100.74(16)
B4B C1B B5B B9B 37.30(14)
B2B C1B B5B B9B -63.10(19)
B3B B4B B5B B10B -58.00(17)
B9B B4B B5B B10B 40.13(13)
C1B B4B B5B B10B -98.05(14)
B8B B4B B5B B10B 3.37(19)
B3B B4B B5B C1B 40.06(13)
B9B B4B B5B C1B 138.18(15)
B8B B4B B5B C1B 101.42(16)
B3B B4B B5B B6B 2.79(18)
B9B B4B B5B B6B 100.91(16)
C1B B4B B5B B6B -37.27(13)
B8B B4B B5B B6B 64.15(18)
B3B B4B B5B B9B -98.12(15)
C1B B4B B5B B9B -138.18(15)
B8B B4B B5B B9B -36.76(15)
B3B C1B B6B B10B -58.85(16)
B5B C1B B6B B10B 39.81(12)
B4B C1B B6B B10B 2.15(17)
B2B C1B B6B B10B -98.46(14)
B3B C1B B6B B5B -98.66(14)
B4B C1B B6B B5B -37.66(13)
B2B C1B B6B B5B -138.27(14)
B3B C1B B6B B2B 39.62(12)
B5B C1B B6B B2B 138.27(14)
B4B C1B B6B B2B 100.61(14)
B3B C1B B6B B11B 2.18(17)
B5B C1B B6B B11B 100.84(15)
B4B C1B B6B B11B 63.17(17)
B2B C1B B6B B11B -37.44(13)
C1B B5B B6B B10B -133.49(14)
B4B B5B B6B B10B -95.94(15)
B9B B5B B6B B10B -32.76(13)
B10B B5B B6B C1B 133.49(14)
B4B B5B B6B C1B 37.54(13)
B9B B5B B6B C1B 100.73(15)
B10B B5B B6B B2B 95.77(14)
C1B B5B B6B B2B -37.72(13)
B4B B5B B6B B2B -0.18(19)
B9B B5B B6B B2B 63.01(18)
B10B B5B B6B B11B 32.62(12)
C1B B5B B6B B11B -100.87(14)
B4B B5B B6B B11B -63.33(17)
B9B B5B B6B B11B -0.14(18)
N1B B2B B6B B10B -153.17(16)
B3B B2B B6B B10B 58.83(16)
B11B B2B B6B B10B -39.27(13)
C1B B2B B6B B10B 98.70(14)
B7B B2B B6B B10B -1.88(18)
N1B B2B B6B C1B 108.14(19)
B3B B2B B6B C1B -39.87(12)
B11B B2B B6B C1B -137.96(14)
B7B B2B B6B C1B -100.57(15)
N1B B2B B6B B5B 145.50(17)
B3B B2B B6B B5B -2.50(18)
B11B B2B B6B B5B -100.60(15)
C1B B2B B6B B5B 37.36(13)
B7B B2B B6B B5B -63.21(17)
N1B B2B B6B B11B -113.9(2)
B3B B2B B6B B11B 98.10(14)
C1B B2B B6B B11B 137.96(14)
B7B B2B B6B B11B 37.39(13)
B2B B3B B7B B11B 40.30(13)
B4B B3B B7B B11B -67.07(17)
B8B B3B B7B B11B -103.22(14)
C1B B3B B7B B11B 3.04(18)
B2B B3B B7B C12B 102.95(14)
B4B B3B B7B C12B -4.41(18)
B8B B3B B7B C12B -40.57(13)
C1B B3B B7B C12B 65.70(17)
B2B B3B B7B B8B 143.52(14)
B4B B3B B7B B8B 36.15(14)
C1B B3B B7B B8B 106.27(15)
B4B B3B B7B B2B -107.37(16)
B8B B3B B7B B2B -143.52(14)
C1B B3B B7B B2B -37.25(14)
N1B B2B B7B B3B -112.16(18)
B11B B2B B7B B3B 133.39(14)
B6B B2B B7B B3B 95.51(15)
C1B B2B B7B B3B 33.32(12)
N1B B2B B7B B11B 114.45(19)
B3B B2B B7B B11B -133.39(14)
B6B B2B B7B B11B -37.87(14)
C1B B2B B7B B11B -100.06(15)
N1B B2B B7B C12B 152.37(16)
B3B B2B B7B C12B -95.47(15)
B11B B2B B7B C12B 37.92(14)
B6B B2B B7B C12B 0.04(18)
C1B B2B B7B C12B -62.14(17)
N1B B2B B7B B8B -144.48(16)
B3B B2B B7B B8B -32.32(13)
B11B B2B B7B B8B 101.07(15)
B6B B2B B7B B8B 63.19(17)
C1B B2B B7B B8B 1.00(18)
B2B B3B B8B B9B 66.61(18)
B4B B3B B8B B9B -40.35(14)
B7B B3B B8B B9B 102.88(15)
C1B B3B B8B B9B -4.3(2)
B2B B3B B8B C12B 4.25(18)
B4B B3B B8B C12B -102.71(15)
B7B B3B B8B C12B 40.52(13)
C1B B3B B8B C12B -66.63(17)
B2B B3B B8B B7B -36.27(13)
B4B B3B B8B B7B -143.23(15)
C1B B3B B8B B7B -107.16(15)
B2B B3B B8B B4B 106.96(16)
B7B B3B B8B B4B 143.23(15)
C1B B3B B8B B4B 36.08(15)
B11B B7B B8B B3B 95.33(14)
C12B B7B B8B B3B 133.04(14)
B2B B7B B8B B3B 32.04(12)
B3B B7B B8B B9B -95.55(15)
B11B B7B B8B B9B -0.22(18)
C12B B7B B8B B9B 37.49(13)
B2B B7B B8B B9B -63.51(17)
B3B B7B B8B C12B -133.04(14)
B11B B7B B8B C12B -37.71(13)
B2B B7B B8B C12B -101.00(14)
B3B B7B B8B B4B -32.28(13)
B11B B7B B8B B4B 63.05(17)
C12B B7B B8B B4B 100.76(15)
B2B B7B B8B B4B -0.24(18)
B9B B4B B8B B3B -133.40(16)
B5B B4B B8B B3B -96.21(16)
C1B B4B B8B B3B -32.99(13)
B3B B4B B8B B9B 133.40(16)
B5B B4B B8B B9B 37.19(15)
C1B B4B B8B B9B 100.41(17)
B3B B4B B8B C12B 95.41(15)
B9B B4B B8B C12B -37.99(14)
B5B B4B B8B C12B -0.80(19)
C1B B4B B8B C12B 62.42(18)
B3B B4B B8B B7B 32.37(13)
B9B B4B B8B B7B -101.03(16)
B5B B4B B8B B7B -63.84(18)
C1B B4B B8B B7B -0.62(19)
B3B B8B B9B B10B -58.55(16)
C12B B8B B9B B10B 39.56(13)
B7B B8B B9B B10B 2.35(18)
B4B B8B B9B B10B -98.06(15)
B3B B8B B9B B4B 39.51(14)
C12B B8B B9B B4B 137.62(15)
B7B B8B B9B B4B 100.41(15)
B3B B8B B9B C12B -98.11(14)
B7B B8B B9B C12B -37.21(13)
B4B B8B B9B C12B -137.62(15)
B3B B8B B9B B5B 2.41(19)
C12B B8B B9B B5B 100.52(17)
B7B B8B B9B B5B 63.31(18)
B4B B8B B9B B5B -37.10(15)
B3B B4B B9B B10B 58.95(16)
B5B B4B B9B B10B -39.84(13)
C1B B4B B9B B10B -2.59(17)
B8B B4B B9B B10B 98.77(15)
B3B B4B B9B B8B -39.82(13)
B5B B4B B9B B8B -138.61(16)
C1B B4B B9B B8B -101.36(15)
B3B B4B B9B C12B -1.93(18)
B5B B4B B9B C12B -100.72(16)
C1B B4B B9B C12B -63.47(17)
B8B B4B B9B C12B 37.89(13)
B3B B4B B9B B5B 98.79(15)
C1B B4B B9B B5B 37.25(14)
B8B B4B B9B B5B 138.61(16)
C1B B5B B9B B10B 95.57(15)
B4B B5B B9B B10B 133.06(15)
B6B B5B B9B B10B 32.57(13)
B10B B5B B9B B8B -95.56(16)
C1B B5B B9B B8B 0.0(2)
B4B B5B B9B B8B 37.49(15)
B6B B5B B9B B8B -62.99(19)
B10B B5B B9B B4B -133.06(15)
C1B B5B B9B B4B -37.48(14)
B6B B5B B9B B4B -100.49(15)
B10B B5B B9B C12B -32.06(13)
C1B B5B B9B C12B 63.52(19)
B4B B5B B9B C12B 101.00(16)
B6B B5B B9B C12B 0.5(2)
C1B B6B B10B C12B 66.14(18)
B5B B6B B10B C12B 106.51(16)
B2B B6B B10B C12B 3.3(2)
B11B B6B B10B C12B -36.54(15)
C1B B6B B10B B11B 102.68(14)
B5B B6B B10B B11B 143.05(14)
B2B B6B B10B B11B 39.85(13)
C1B B6B B10B B5B -40.37(13)
B2B B6B B10B B5B -103.20(15)
B11B B6B B10B B5B -143.05(14)
C1B B6B B10B B9B -4.12(19)
B5B B6B B10B B9B 36.25(14)
B2B B6B B10B B9B -66.95(18)
B11B B6B B10B B9B -106.79(16)
C1B B5B B10B B6B 40.13(13)
B4B B5B B10B B6B 102.38(15)
B9B B5B B10B B6B 143.02(14)
C1B B5B B10B C12B -67.36(17)
B4B B5B B10B C12B -5.11(19)
B6B B5B B10B C12B -107.48(15)
B9B B5B B10B C12B 35.53(14)
C1B B5B B10B B11B 3.49(19)
B4B B5B B10B B11B 65.74(18)
B6B B5B B10B B11B -36.64(14)
B9B B5B B10B B11B 106.38(16)
C1B B5B B10B B9B -102.89(15)
B4B B5B B10B B9B -40.64(13)
B6B B5B B10B B9B -143.02(14)
B8B B9B B10B B6B 67.08(17)
B4B B9B B10B B6B 4.28(19)
C12B B9B B10B B6B 107.39(15)
B5B B9B B10B B6B -36.29(14)
B8B B9B B10B C12B -40.31(12)
B4B B9B B10B C12B -103.10(14)
B5B B9B B10B C12B -143.68(14)
B8B B9B B10B B11B -3.94(19)
B4B B9B B10B B11B -66.74(17)
C12B B9B B10B B11B 36.37(14)
B5B B9B B10B B11B -107.31(15)
B8B B9B B10B B5B 103.37(15)
B4B B9B B10B B5B 40.58(13)
C12B B9B B10B B5B 143.68(14)
B6B B10B B11B B7B -103.11(14)
C12B B10B B11B B7B 39.97(12)
B5B B10B B11B B7B -66.67(17)
B9B B10B B11B B7B 3.80(18)
B6B B10B B11B B2B -40.05(13)
C12B B10B B11B B2B 103.03(14)
B5B B10B B11B B2B -3.60(19)
B9B B10B B11B B2B 66.87(17)
B6B B10B B11B C12B -143.08(14)
B5B B10B B11B C12B -106.64(16)
B9B B10B B11B C12B -36.17(14)
C12B B10B B11B B6B 143.08(14)
B5B B10B B11B B6B 36.44(14)
B9B B10B B11B B6B 106.92(16)
B3B B7B B11B B10B 59.22(16)
C12B B7B B11B B10B -39.32(12)
B8B B7B B11B B10B -2.02(17)
B2B B7B B11B B10B 98.63(14)
B3B B7B B11B B2B -39.41(12)
C12B B7B B11B B2B -137.95(14)
B8B B7B B11B B2B -100.65(15)
B3B B7B B11B C12B 98.53(14)
B8B B7B B11B C12B 37.30(13)
B2B B7B B11B C12B 137.95(14)
B3B B7B B11B B6B -1.41(18)
C12B B7B B11B B6B -99.95(15)
B8B B7B B11B B6B -62.65(17)
B2B B7B B11B B6B 38.00(13)
N1B B2B B11B B10B 152.45(16)
B3B B2B B11B B10B -58.97(15)
B6B B2B B11B B10B 39.09(13)
C1B B2B B11B B10B 2.12(17)
B7B B2B B11B B10B -98.52(14)
N1B B2B B11B B7B -109.03(18)
B3B B2B B11B B7B 39.55(12)
B6B B2B B11B B7B 137.61(15)
C1B B2B B11B B7B 100.64(15)
N1B B2B B11B C12B -146.58(16)
B3B B2B B11B C12B 2.00(16)
B6B B2B B11B C12B 100.06(15)
C1B B2B B11B C12B 63.09(16)
B7B B2B B11B C12B -37.55(13)
N1B B2B B11B B6B 113.37(18)
B3B B2B B11B B6B -98.05(14)
C1B B2B B11B B6B -36.97(12)
B7B B2B B11B B6B -137.61(15)
C1B B6B B11B B10B -96.06(15)
B5B B6B B11B B10B -32.73(13)
B2B B6B B11B B10B -133.96(15)
B10B B6B B11B B7B 95.56(15)
C1B B6B B11B B7B -0.50(19)
B5B B6B B11B B7B 62.83(17)
B2B B6B B11B B7B -38.40(14)
B10B B6B B11B B2B 133.96(15)
C1B B6B B11B B2B 37.90(13)
B5B B6B B11B B2B 101.23(15)
B10B B6B B11B C12B 32.45(12)
C1B B6B B11B C12B -63.61(17)
B5B B6B B11B C12B -0.28(18)
B2B B6B B11B C12B -101.51(15)
B6B B10B C12B B7B -3.3(2)
B11B B10B C12B B7B -39.95(13)
B5B B10B C12B B7B 67.41(18)
B9B B10B C12B B7B 103.03(15)
B6B B10B C12B B8B -66.06(18)
B11B B10B C12B B8B -102.72(14)
B5B B10B C12B B8B 4.64(18)
B9B B10B C12B B8B 40.26(14)
B6B B10B C12B B9B -106.32(17)
B11B B10B C12B B9B -142.98(15)
B5B B10B C12B B9B -35.62(15)
B6B B10B C12B B11B 36.66(14)
B5B B10B C12B B11B 107.36(15)
B9B B10B C12B B11B 142.98(15)
B3B B7B C12B B10B -58.73(16)
B11B B7B C12B B10B 39.36(13)
B8B B7B C12B B10B -98.84(14)
B2B B7B C12B B10B 1.80(18)
B3B B7B C12B B8B 40.11(12)
B11B B7B C12B B8B 138.20(14)
B2B B7B C12B B8B 100.64(15)
B3B B7B C12B B9B 2.84(17)
B11B B7B C12B B9B 100.93(15)
B8B B7B C12B B9B -37.27(13)
B2B B7B C12B B9B 63.37(18)
B3B B7B C12B B11B -98.09(14)
B8B B7B C12B B11B -138.20(14)
B2B B7B C12B B11B -37.56(13)
B3B B8B C12B B10B 58.48(16)
B9B B8B C12B B10B -39.90(13)
B7B B8B C12B B10B 98.36(14)
B4B B8B C12B B10B -2.12(18)
B3B B8B C12B B7B -39.88(12)
B9B B8B C12B B7B -138.26(14)
B4B B8B C12B B7B -100.48(15)
B3B B8B C12B B9B 98.38(14)
B7B B8B C12B B9B 138.26(14)
B4B B8B C12B B9B 37.78(14)
B3B B8B C12B B11B -2.61(17)
B9B B8B C12B B11B -100.99(15)
B7B B8B C12B B11B 37.27(13)
B4B B8B C12B B11B -63.21(17)
B8B B9B C12B B10B 133.57(14)
B4B B9B C12B B10B 95.33(15)
B5B B9B C12B B10B 32.03(13)
B10B B9B C12B B7B -95.91(14)
B8B B9B C12B B7B 37.66(13)
B4B B9B C12B B7B -0.58(19)
B5B B9B C12B B7B -63.88(18)
B10B B9B C12B B8B -133.57(14)
B4B B9B C12B B8B -38.24(14)
B5B B9B C12B B8B -101.53(16)
B10B B9B C12B B11B -32.72(13)
B8B B9B C12B B11B 100.85(15)
B4B B9B C12B B11B 62.61(18)
B5B B9B C12B B11B -0.7(2)
B7B B11B C12B B10B -133.85(14)
B2B B11B C12B B10B -95.76(14)
B6B B11B C12B B10B -32.32(12)
B10B B11B C12B B7B 133.85(14)
B2B B11B C12B B7B 38.08(13)
B6B B11B C12B B7B 101.52(14)
B10B B11B C12B B8B 96.16(14)
B7B B11B C12B B8B -37.69(13)
B2B B11B C12B B8B 0.40(18)
B6B B11B C12B B8B 63.84(17)
B10B B11B C12B B9B 32.92(14)
B7B B11B C12B B9B -100.93(15)
B2B B11B C12B B9B -62.84(17)
B6B B11B C12B B9B 0.60(18)
